data_4021742
loop_
_publ_author_name
'Mar\'ia Sa\~nudo'
'Stefano Marcaccini'
'Sara Basurto'
'Tom\'as Torroba'

_publ_contact_author_address
;University of Burgos
Department of Chemistry
Faculty of Science
09001 Burgos, Spain
;
_publ_contact_author_email ttorroba@ubu.es
_publ_contact_author_fax +34947258087
_publ_contact_author_name 'Tomas Torroba'
_publ_contact_author_phone +34947258088
_publ_section_title
;
 Synthesis of 3-Hydroxy-6-oxo[1,2,4]triazin-1-yl Alaninamides,
 a New Class of Cyclic Dipeptidyl Ureas
;
_journal_name_full 'Journal of Organic Chemistry'
_journal_page_first 4578
_journal_page_last 4584
_journal_paper_doi 10.1021/jo060434y
_journal_volume 71
_journal_year 2006
_chemical_formula_moiety 'C22 H30 N4 O4'
_chemical_formula_sum 'C22 H30 N4 O4'
_chemical_formula_weight 414.50
_chemical_melting_point 516.6(5)
_chemical_name_common 4c
_chemical_name_systematic
;
N-cyclohexyl-1-[N'-carbamoyl-N-(2-oxo-2-phenylacetyl)
hydrazino]cyclohexanecarboxamide
;
_space_group_IT_number 14
_symmetry_cell_setting monoclinic
_symmetry_space_group_name_Hall '-P 2ybc'
_symmetry_space_group_name_H-M 'P 1 21/c 1'
_atom_sites_solution_hydrogens geom
_atom_sites_solution_primary direct
_atom_sites_solution_secondary difmap
_audit_creation_method SHELXL-97
_cell_angle_alpha 90.00
_cell_angle_beta 95.318(5)
_cell_angle_gamma 90.00
_cell_formula_units_Z 4
_cell_length_a 9.071(2)
_cell_length_b 14.515(3)
_cell_length_c 17.209(4)
_cell_measurement_reflns_used 849
_cell_measurement_temperature 293(2)
_cell_measurement_theta_max 14.12
_cell_measurement_theta_min 2.25
_cell_volume 2256.3(9)
_computing_cell_refinement 'Bruker SMART'
_computing_data_collection 'Bruker SMART'
_computing_data_reduction 'Bruker SAINT'
_computing_molecular_graphics 'Bruker SHELXTL'
_computing_publication_material 'Bruker SHELXTL'
_computing_structure_refinement 'SHELXL-97 (Sheldrick, 1997)'
_computing_structure_solution 'SHELXS-97 (Sheldrick, 1990)'
_diffrn_ambient_temperature 293(2)
_diffrn_measured_fraction_theta_full 0.999
_diffrn_measured_fraction_theta_max 0.999
_diffrn_measurement_device_type 'CCD area detector'
_diffrn_measurement_method 'omega scans'
_diffrn_radiation_monochromator graphite
_diffrn_radiation_source 'fine-focus sealed tube'
_diffrn_radiation_type MoK\a
_diffrn_radiation_wavelength 0.71073
_diffrn_reflns_av_R_equivalents 0.1193
_diffrn_reflns_av_sigmaI/netI 0.0919
_diffrn_reflns_limit_h_max 10
_diffrn_reflns_limit_h_min -10
_diffrn_reflns_limit_k_max 17
_diffrn_reflns_limit_k_min -17
_diffrn_reflns_limit_l_max 20
_diffrn_reflns_limit_l_min -20
_diffrn_reflns_number 21927
_diffrn_reflns_theta_full 25.00
_diffrn_reflns_theta_max 25.00
_diffrn_reflns_theta_min 1.84
_diffrn_standards_decay_% 0
_exptl_absorpt_coefficient_mu 0.085
_exptl_absorpt_correction_T_max 0.9920
_exptl_absorpt_correction_T_min 0.8760
_exptl_absorpt_correction_type multi-scan
_exptl_absorpt_process_details 'SADABS (SHELDRICK,2001)'
_exptl_crystal_colour colourless
_exptl_crystal_density_diffrn 1.220
_exptl_crystal_density_method 'not measured'
_exptl_crystal_description prism
_exptl_crystal_F_000 888
_exptl_crystal_size_max 0.20
_exptl_crystal_size_mid 0.10
_exptl_crystal_size_min 0.10
_refine_diff_density_max 1.036
_refine_diff_density_min -0.420
_refine_diff_density_rms 0.080
_refine_ls_extinction_method none
_refine_ls_goodness_of_fit_ref 1.043
_refine_ls_hydrogen_treatment mixed
_refine_ls_matrix_type full
_refine_ls_number_parameters 271
_refine_ls_number_reflns 3980
_refine_ls_number_restraints 0
_refine_ls_restrained_S_all 1.043
_refine_ls_R_factor_all 0.1820
_refine_ls_R_factor_gt 0.1052
_refine_ls_shift/su_max 0.000
_refine_ls_shift/su_mean 0.000
_refine_ls_structure_factor_coef Fsqd
_refine_ls_weighting_details 'calc w=1/[\s^2^(Fo^2^)+(0.1999P)^2^+0.0000P] where P=(Fo^2^+2Fc^2^)/3'
_refine_ls_weighting_scheme calc
_refine_ls_wR_factor_gt 0.3034
_refine_ls_wR_factor_ref 0.3495
_reflns_number_gt 2003
_reflns_number_total 3980
_reflns_threshold_expression >2sigma(I)
_cod_data_source_file jo060434ysi20060302_124252.cif
_cod_depositor_comments
;
The following automatic conversions were performed:
'_symmetry_cell_setting' value 'Monoclinic' changed to 'monoclinic'
according to '/home/saulius/struct/CIF-dictionaries/cif_core.dic'
dictionary named 'cif_core.dic' version 2.4.1 from 2010-06-29.

Automatic conversion script
Id: cif_fix_enum 1527 2010-12-29 10:47:43Z saulius 

The following automatic conversions were performed:

'_chemical_melting_point' value '243-244_C' was changed to '516.6(5)'
- it was converted from degrees Celsius(C) to Kelvins(K), the average
value was taken and precision was estimated.

Automatic conversion script
Id: cif_fix_values 1646 2011-03-28 12:23:43Z adriana 
;
_cod_original_sg_symbol_H-M 'P 21/c'
_cod_database_code 4021742

loop_
_symmetry_equiv_pos_as_xyz
'x, y, z'
'-x, y+1/2, -z+1/2'
'-x, -y, -z'
'x, -y-1/2, z-1/2'

loop_
_atom_site_label
_atom_site_type_symbol
_atom_site_fract_x
_atom_site_fract_y
_atom_site_fract_z
_atom_site_U_iso_or_equiv
_atom_site_adp_type
_atom_site_occupancy
_atom_site_symmetry_multiplicity
_atom_site_calc_flag
_atom_site_refinement_flags
C1 C 0.1872(17) 0.6664(12) 0.1105(8) 0.258(10) Uani 1 1 d .
H1A H 0.1594 0.6500 0.1617 0.309 Uiso 1 1 calc R
H1B H 0.1608 0.7306 0.1022 0.309 Uiso 1 1 calc R
C2 C 0.1010(15) 0.6178(15) 0.0589(12) 0.338(17) Uani 1 1 d .
H2B H 0.0120 0.6538 0.0461 0.406 Uiso 1 1 calc R
H2A H 0.0713 0.5630 0.0856 0.406 Uiso 1 1 calc R
C3 C 0.1495(17) 0.5891(10) -0.0110(9) 0.202(7) Uani 1 1 d .
H3B H 0.1322 0.6376 -0.0495 0.242 Uiso 1 1 calc R
H3A H 0.0932 0.5354 -0.0298 0.242 Uiso 1 1 calc R
C4 C 0.3212(17) 0.5640(8) -0.0014(6) 0.170(5) Uani 1 1 d .
H4A H 0.3391 0.5109 0.0323 0.204 Uiso 1 1 calc R
H4B H 0.3561 0.5503 -0.0518 0.204 Uiso 1 1 calc R
C5 C 0.4001(9) 0.6490(6) 0.0348(4) 0.106(3) Uani 1 1 d .
H5A H 0.5064 0.6415 0.0350 0.127 Uiso 1 1 calc R
H5B H 0.3710 0.7032 0.0042 0.127 Uiso 1 1 calc R
C6 C 0.3609(9) 0.6606(5) 0.1145(4) 0.086(2) Uani 1 1 d .
H6 H 0.3937 0.6060 0.1450 0.104 Uiso 1 1 calc R
C7 C 0.4837(6) 0.7447(3) 0.2267(3) 0.0445(12) Uani 1 1 d .
C8 C 0.5474(5) 0.8387(3) 0.2548(3) 0.0421(12) Uani 1 1 d .
C9 C 0.6871(6) 0.8599(4) 0.2133(3) 0.0553(15) Uani 1 1 d .
H9A H 0.6654 0.8512 0.1575 0.066 Uiso 1 1 calc R
H9B H 0.7156 0.9236 0.2224 0.066 Uiso 1 1 calc R
C10 C 0.8148(7) 0.7971(4) 0.2430(4) 0.0707(18) Uani 1 1 d .
H10A H 0.7864 0.7333 0.2341 0.085 Uiso 1 1 calc R
H10B H 0.8999 0.8096 0.2144 0.085 Uiso 1 1 calc R
C11 C 0.8557(7) 0.8125(5) 0.3288(4) 0.082(2) Uani 1 1 d .
H11A H 0.8861 0.8760 0.3377 0.098 Uiso 1 1 calc R
H11B H 0.9382 0.7730 0.3467 0.098 Uiso 1 1 calc R
C12 C 0.7248(7) 0.7914(5) 0.3740(4) 0.0765(19) Uani 1 1 d .
H12A H 0.7493 0.8079 0.4283 0.092 Uiso 1 1 calc R
H12B H 0.7058 0.7256 0.3718 0.092 Uiso 1 1 calc R
C13 C 0.5855(6) 0.8421(4) 0.3434(3) 0.0562(15) Uani 1 1 d .
H13A H 0.5955 0.9061 0.3591 0.067 Uiso 1 1 calc R
H13B H 0.5029 0.8165 0.3682 0.067 Uiso 1 1 calc R
C14 C 0.4545(5) 0.9928(3) 0.1156(3) 0.0407(12) Uani 1 1 d .
C15 C 0.2945(6) 0.9024(4) 0.2585(3) 0.0539(14) Uani 1 1 d .
C16 C 0.2018(6) 0.9907(4) 0.2568(4) 0.0571(15) Uani 1 1 d .
C17 C 0.0776(6) 1.0022(4) 0.1959(4) 0.0606(16) Uani 1 1 d .
C18 C -0.0188(7) 1.0769(5) 0.2006(5) 0.082(2) Uani 1 1 d .
H18 H -0.0050 1.1176 0.2424 0.099 Uiso 1 1 calc R
C19 C -0.1310(9) 1.0903(6) 0.1454(6) 0.096(3) Uani 1 1 d .
H19 H -0.1943 1.1403 0.1484 0.115 Uiso 1 1 calc R
C20 C -0.1515(8) 1.0296(8) 0.0844(6) 0.106(3) Uani 1 1 d .
H20 H -0.2301 1.0389 0.0466 0.127 Uiso 1 1 calc R
C21 C -0.0584(8) 0.9541(6) 0.0772(4) 0.090(2) Uani 1 1 d .
H21 H -0.0733 0.9138 0.0352 0.107 Uiso 1 1 calc R
C22 C 0.0565(7) 0.9413(5) 0.1346(4) 0.0692(17) Uani 1 1 d .
H22 H 0.1198 0.8912 0.1319 0.083 Uiso 1 1 calc R
N1 N 0.4265(5) 0.7418(3) 0.1530(2) 0.0529(12) Uani 1 1 d .
H1 H 0.4283 0.7917 0.1260 0.063 Uiso 1 1 calc R
N2 N 0.4299(5) 0.9083(3) 0.2324(2) 0.0422(11) Uani 1 1 d .
N3 N 0.4604(5) 0.9909(3) 0.1947(2) 0.0457(11) Uani 1 1 d .
H3 H 0.4826 1.0398 0.2214 0.055 Uiso 1 1 calc R
N4 N 0.4754(5) 1.0765(3) 0.0858(2) 0.0489(12) Uani 1 1 d .
H4C H 0.4726 1.0838 0.0361 0.059 Uiso 1 1 calc R
H4D H 0.4917 1.1230 0.1164 0.059 Uiso 1 1 calc R
O1 O 0.4918(4) 0.6767(2) 0.26989(19) 0.0541(10) Uani 1 1 d .
O2 O 0.4307(4) 0.9231(2) 0.07553(18) 0.0510(10) Uani 1 1 d .
O3 O 0.2476(4) 0.8327(3) 0.2881(2) 0.0658(12) Uani 1 1 d .
O4 O 0.2305(5) 1.0444(3) 0.3098(3) 0.0871(15) Uani 1 1 d .

loop_
_atom_site_aniso_label
_atom_site_aniso_U_11
_atom_site_aniso_U_22
_atom_site_aniso_U_33
_atom_site_aniso_U_23
_atom_site_aniso_U_13
_atom_site_aniso_U_12
C1 0.243(16) 0.37(2) 0.182(12) -0.198(14) 0.121(12) -0.168(16)
C2 0.116(10) 0.51(3) 0.40(3) -0.38(3) 0.049(13) -0.077(14)
C3 0.196(14) 0.166(11) 0.216(15) 0.001(10) -0.134(12) -0.040(10)
C4 0.241(16) 0.161(11) 0.104(8) -0.061(7) -0.005(9) -0.013(10)
C5 0.109(6) 0.133(7) 0.080(5) -0.059(5) 0.032(4) -0.033(5)
C6 0.133(7) 0.072(4) 0.051(4) 0.008(3) -0.008(4) -0.046(4)
C7 0.052(3) 0.043(3) 0.038(3) 0.006(2) 0.005(2) -0.004(2)
C8 0.050(3) 0.036(3) 0.041(3) 0.005(2) 0.009(2) -0.001(2)
C9 0.055(3) 0.042(3) 0.070(4) 0.003(3) 0.013(3) -0.002(3)
C10 0.059(4) 0.066(4) 0.090(5) 0.007(3) 0.019(3) 0.000(3)
C11 0.059(4) 0.076(5) 0.105(6) 0.013(4) -0.017(4) -0.008(3)
C12 0.075(5) 0.080(5) 0.071(4) 0.010(4) -0.015(3) -0.007(4)
C13 0.069(4) 0.056(3) 0.043(3) 0.000(3) -0.003(3) -0.011(3)
C14 0.052(3) 0.038(3) 0.032(3) -0.001(2) 0.004(2) 0.003(2)
C15 0.061(4) 0.057(4) 0.044(3) 0.005(3) 0.004(3) 0.004(3)
C16 0.058(4) 0.055(4) 0.061(4) 0.002(3) 0.019(3) 0.000(3)
C17 0.050(3) 0.070(4) 0.063(4) 0.018(3) 0.017(3) 0.000(3)
C18 0.051(4) 0.077(5) 0.119(6) 0.019(4) 0.010(4) 0.003(3)
C19 0.062(5) 0.105(7) 0.122(7) 0.033(6) 0.017(5) 0.013(4)
C20 0.057(5) 0.164(9) 0.097(7) 0.061(6) 0.008(5) 0.004(6)
C21 0.073(5) 0.123(7) 0.071(5) 0.018(4) 0.005(4) -0.007(5)
C22 0.061(4) 0.082(5) 0.065(4) 0.014(4) 0.008(3) 0.000(3)
N1 0.084(3) 0.035(2) 0.039(3) 0.0028(19) 0.003(2) -0.013(2)
N2 0.051(3) 0.038(2) 0.039(2) 0.0060(18) 0.0148(19) -0.0033(19)
N3 0.071(3) 0.032(2) 0.034(2) 0.0017(17) 0.008(2) -0.004(2)
N4 0.080(3) 0.034(2) 0.034(2) 0.0016(18) 0.010(2) -0.004(2)
O1 0.081(3) 0.039(2) 0.042(2) 0.0080(17) -0.0011(17) -0.0081(18)
O2 0.079(3) 0.040(2) 0.0340(19) -0.0034(15) 0.0057(17) -0.0030(18)
O3 0.063(3) 0.064(3) 0.073(3) 0.022(2) 0.022(2) 0.001(2)
O4 0.097(4) 0.081(3) 0.084(3) -0.020(3) 0.015(3) 0.013(3)

loop_
_atom_type_symbol
_atom_type_description
_atom_type_scat_dispersion_real
_atom_type_scat_dispersion_imag
_atom_type_scat_source
C C 0.0033 0.0016 'International Tables Vol C Tables 4.2.6.8 and 6.1.1.4'
H H 0.0000 0.0000 'International Tables Vol C Tables 4.2.6.8 and 6.1.1.4'
N N 0.0061 0.0033 'International Tables Vol C Tables 4.2.6.8 and 6.1.1.4'
O O 0.0106 0.0060 'International Tables Vol C Tables 4.2.6.8 and 6.1.1.4'

loop_
_geom_angle_atom_site_label_1
_geom_angle_atom_site_label_2
_geom_angle_atom_site_label_3
_geom_angle
C2 C1 C6 121.7(11)
C2 C1 H1A 106.9
C6 C1 H1A 106.9
C2 C1 H1B 106.9
C6 C1 H1B 106.9
H1A C1 H1B 106.7
C1 C2 C3 121.7(13)
C1 C2 H2B 106.9
C3 C2 H2B 106.9
C1 C2 H2A 106.9
C3 C2 H2A 106.9
H2B C2 H2A 106.7
C2 C3 C4 111.4(11)
C2 C3 H3B 109.3
C4 C3 H3B 109.3
C2 C3 H3A 109.3
C4 C3 H3A 109.3
H3B C3 H3A 108.0
C5 C4 C3 105.9(9)
C5 C4 H4A 110.5
C3 C4 H4A 110.5
C5 C4 H4B 110.5
C3 C4 H4B 110.5
H4A C4 H4B 108.7
C6 C5 C4 109.3(7)
C6 C5 H5A 109.8
C4 C5 H5A 109.8
C6 C5 H5B 109.8
C4 C5 H5B 109.8
H5A C5 H5B 108.3
N1 C6 C5 113.4(6)
N1 C6 C1 110.1(7)
C5 C6 C1 107.2(7)
N1 C6 H6 108.7
C5 C6 H6 108.7
C1 C6 H6 108.7
O1 C7 N1 123.2(5)
O1 C7 C8 121.3(4)
N1 C7 C8 115.5(4)
N2 C8 C13 108.9(4)
N2 C8 C9 110.1(4)
C13 C8 C9 109.6(4)
N2 C8 C7 106.3(4)
C13 C8 C7 112.5(4)
C9 C8 C7 109.3(4)
C10 C9 C8 111.0(4)
C10 C9 H9A 109.4
C8 C9 H9A 109.4
C10 C9 H9B 109.4
C8 C9 H9B 109.4
H9A C9 H9B 108.0
C11 C10 C9 110.5(5)
C11 C10 H10A 109.5
C9 C10 H10A 109.5
C11 C10 H10B 109.5
C9 C10 H10B 109.5
H10A C10 H10B 108.1
C10 C11 C12 110.0(5)
C10 C11 H11A 109.7
C12 C11 H11A 109.7
C10 C11 H11B 109.7
C12 C11 H11B 109.7
H11A C11 H11B 108.2
C11 C12 C13 113.1(5)
C11 C12 H12A 109.0
C13 C12 H12A 109.0
C11 C12 H12B 109.0
C13 C12 H12B 109.0
H12A C12 H12B 107.8
C12 C13 C8 115.8(5)
C12 C13 H13A 108.3
C8 C13 H13A 108.3
C12 C13 H13B 108.3
C8 C13 H13B 108.3
H13A C13 H13B 107.4
O2 C14 N4 123.6(4)
O2 C14 N3 122.2(4)
N4 C14 N3 114.1(4)
O3 C15 N2 123.5(5)
O3 C15 C16 119.2(5)
N2 C15 C16 117.1(5)
O4 C16 C17 124.0(6)
O4 C16 C15 116.4(5)
C17 C16 C15 119.3(5)
C22 C17 C18 119.9(6)
C22 C17 C16 121.0(6)
C18 C17 C16 119.1(6)
C19 C18 C17 120.5(8)
C19 C18 H18 119.8
C17 C18 H18 119.8
C18 C19 C20 119.4(8)
C18 C19 H19 120.3
C20 C19 H19 120.3
C19 C20 C21 122.2(8)
C19 C20 H20 118.9
C21 C20 H20 118.9
C22 C21 C20 117.7(8)
C22 C21 H21 121.1
C20 C21 H21 121.1
C17 C22 C21 120.3(7)
C17 C22 H22 119.9
C21 C22 H22 119.9
C7 N1 C6 124.7(4)
C7 N1 H1 117.7
C6 N1 H1 117.7
C15 N2 N3 115.7(4)
C15 N2 C8 121.4(4)
N3 N2 C8 122.1(4)
C14 N3 N2 119.4(4)
C14 N3 H3 120.3
N2 N3 H3 120.3
C14 N4 H4C 120.0
C14 N4 H4D 120.0
H4C N4 H4D 120.0

loop_
_geom_bond_atom_site_label_1
_geom_bond_atom_site_label_2
_geom_bond_distance
C1 C2 1.330(16)
C1 C6 1.573(16)
C1 H1A 0.9700
C1 H1B 0.9700
C2 C3 1.38(2)
C2 H2B 0.9700
C2 H2A 0.9700
C3 C4 1.594(18)
C3 H3B 0.9700
C3 H3A 0.9700
C4 C5 1.529(12)
C4 H4A 0.9700
C4 H4B 0.9700
C5 C6 1.458(9)
C5 H5A 0.9700
C5 H5B 0.9700
C6 N1 1.453(7)
C6 H6 0.9800
C7 O1 1.233(5)
C7 N1 1.325(6)
C7 C8 1.542(7)
C8 N2 1.493(6)
C8 C13 1.533(7)
C8 C9 1.542(7)
C9 C10 1.525(8)
C9 H9A 0.9700
C9 H9B 0.9700
C10 C11 1.505(9)
C10 H10A 0.9700
C10 H10B 0.9700
C11 C12 1.511(9)
C11 H11A 0.9700
C11 H11B 0.9700
C12 C13 1.515(8)
C12 H12A 0.9700
C12 H12B 0.9700
C13 H13A 0.9700
C13 H13B 0.9700
C14 O2 1.232(5)
C14 N4 1.339(6)
C14 N3 1.357(6)
C15 O3 1.227(6)
C15 N2 1.349(7)
C15 C16 1.531(8)
C16 O4 1.209(7)
C16 C17 1.476(8)
C17 C22 1.375(9)
C17 C18 1.401(8)
C18 C19 1.341(11)
C18 H18 0.9300
C19 C20 1.369(12)
C19 H19 0.9300
C20 C21 1.395(12)
C20 H20 0.9300
C21 C22 1.381(9)
C21 H21 0.9300
C22 H22 0.9300
N1 H1 0.8600
N2 N3 1.403(5)
N3 H3 0.8600
N4 H4C 0.8600
N4 H4D 0.8600

loop_
_geom_torsion_atom_site_label_1
_geom_torsion_atom_site_label_2
_geom_torsion_atom_site_label_3
_geom_torsion_atom_site_label_4
_geom_torsion
C6 C1 C2 C3 -26(4)
C1 C2 C3 C4 35(3)
C2 C3 C4 C5 -54.2(17)
C3 C4 C5 C6 67.9(12)
C4 C5 C6 N1 -177.8(8)
C4 C5 C6 C1 -56.2(12)
C2 C1 C6 N1 158.8(19)
C2 C1 C6 C5 35(2)
O1 C7 C8 N2 -132.3(5)
N1 C7 C8 N2 50.4(5)
O1 C7 C8 C13 -13.2(7)
N1 C7 C8 C13 169.5(5)
O1 C7 C8 C9 108.9(5)
N1 C7 C8 C9 -68.4(6)
N2 C8 C9 C10 172.9(4)
C13 C8 C9 C10 53.0(6)
C7 C8 C9 C10 -70.7(6)
C8 C9 C10 C11 -61.9(6)
C9 C10 C11 C12 60.4(7)
C10 C11 C12 C13 -52.6(8)
C11 C12 C13 C8 47.3(7)
N2 C8 C13 C12 -167.1(4)
C9 C8 C13 C12 -46.6(6)
C7 C8 C13 C12 75.3(6)
O3 C15 C16 O4 94.4(7)
N2 C15 C16 O4 -80.5(7)
O3 C15 C16 C17 -80.7(7)
N2 C15 C16 C17 104.3(6)
O4 C16 C17 C22 176.2(6)
C15 C16 C17 C22 -9.1(8)
O4 C16 C17 C18 -3.3(9)
C15 C16 C17 C18 171.5(5)
C22 C17 C18 C19 -0.8(10)
C16 C17 C18 C19 178.7(6)
C17 C18 C19 C20 0.6(11)
C18 C19 C20 C21 -0.6(12)
C19 C20 C21 C22 0.6(11)
C18 C17 C22 C21 0.8(9)
C16 C17 C22 C21 -178.6(6)
C20 C21 C22 C17 -0.7(10)
O1 C7 N1 C6 2.7(9)
C8 C7 N1 C6 179.9(6)
C5 C6 N1 C7 -139.0(7)
C1 C6 N1 C7 101.0(9)
O3 C15 N2 N3 175.1(5)
C16 C15 N2 N3 -10.2(7)
O3 C15 N2 C8 -15.2(8)
C16 C15 N2 C8 159.5(5)
C13 C8 N2 C15 -62.7(6)
C9 C8 N2 C15 177.1(5)
C7 C8 N2 C15 58.8(5)
C13 C8 N2 N3 106.3(5)
C9 C8 N2 N3 -13.9(6)
C7 C8 N2 N3 -132.2(4)
O2 C14 N3 N2 -3.8(7)
N4 C14 N3 N2 175.6(4)
C15 N2 N3 C14 -102.5(5)
C8 N2 N3 C14 87.9(5)

loop_
_cod_related_entry_id
_cod_related_entry_database
_cod_related_entry_code
1 ChemSpider 9699258
